data_7153585
loop_
_publ_author_name
'Basavaiah, Deevi'
'Veeraraghavaiah, Gorre'
'Badsara, Satpal Singh'

_publ_section_title
;
 Ketones as electrophiles in two component Baylis-Hillman reaction: a
 facile one-pot synthesis of substituted indolizines.
;
_journal_issue 10
_journal_name_full 'Organic &amp; biomolecular chemistry'
_journal_page_first 1551
_journal_page_last 1555
_journal_paper_doi 10.1039/c3ob42064g
_journal_volume 12
_journal_year 2014
_chemical_formula_sum 'C12 H13 N O2'
_chemical_formula_weight 203.23
_chemical_melting_point 126.5(5)
_chemical_name_systematic
; 
 8-Acetyl-1-aza-2-Methoxy-7-methylbicyclo[4.3.0]nona-2,4,6,8-tetraene 
;
_space_group_IT_number 61
_symmetry_cell_setting orthorhombic
_symmetry_space_group_name_Hall '-P 2ac 2ab'
_symmetry_space_group_name_H-M 'P b c a'
_atom_sites_solution_hydrogens geom
_atom_sites_solution_primary direct
_atom_sites_solution_secondary difmap
_audit_creation_method SHELXL-97
_cell_angle_alpha 90.00
_cell_angle_beta 90.00
_cell_angle_gamma 90.00
_cell_formula_units_Z 8
_cell_length_a 14.886(4)
_cell_length_b 8.048(2)
_cell_length_c 17.590(4)
_cell_measurement_reflns_used 3213
_cell_measurement_temperature 298(2)
_cell_measurement_theta_max 21.37
_cell_measurement_theta_min 2.32
_cell_volume 2107.3(9)
_computing_cell_refinement 'Bruker SMART'
_computing_data_collection 'Bruker SMART'
_computing_data_reduction 'Bruker SAINT'
_computing_molecular_graphics 'Bruker SHELXTL'
_computing_publication_material 'Bruker SHELXTL'
_computing_structure_refinement 'SHELXL-97 (Sheldrick, 1997)'
_computing_structure_solution 'SHELXS-97 (Sheldrick, 1990)'
_diffrn_ambient_temperature 298(2)
_diffrn_measured_fraction_theta_full 1.000
_diffrn_measured_fraction_theta_max 1.000
_diffrn_measurement_device_type 'CCD area detector'
_diffrn_measurement_method 'phi and omega scans'
_diffrn_radiation_monochromator graphite
_diffrn_radiation_source 'fine-focus sealed tube'
_diffrn_radiation_type MoK\a
_diffrn_radiation_wavelength 0.71073
_diffrn_reflns_av_R_equivalents 0.0415
_diffrn_reflns_av_sigmaI/netI 0.0217
_diffrn_reflns_limit_h_max 18
_diffrn_reflns_limit_h_min -18
_diffrn_reflns_limit_k_max 9
_diffrn_reflns_limit_k_min -9
_diffrn_reflns_limit_l_max 21
_diffrn_reflns_limit_l_min -21
_diffrn_reflns_number 20200
_diffrn_reflns_theta_full 26.03
_diffrn_reflns_theta_max 26.03
_diffrn_reflns_theta_min 2.32
_exptl_absorpt_coefficient_mu 0.088
_exptl_absorpt_correction_type none
_exptl_crystal_colour brown
_exptl_crystal_density_diffrn 1.281
_exptl_crystal_density_method 'not measured'
_exptl_crystal_description block
_exptl_crystal_F_000 864
_exptl_crystal_size_max 0.24
_exptl_crystal_size_mid 0.16
_exptl_crystal_size_min 0.14
_refine_diff_density_max 0.158
_refine_diff_density_min -0.162
_refine_diff_density_rms 0.036
_refine_ls_extinction_method none
_refine_ls_goodness_of_fit_ref 1.170
_refine_ls_hydrogen_treatment mixed
_refine_ls_matrix_type full
_refine_ls_number_parameters 139
_refine_ls_number_reflns 2070
_refine_ls_number_restraints 0
_refine_ls_restrained_S_all 1.170
_refine_ls_R_factor_all 0.0792
_refine_ls_R_factor_gt 0.0635
_refine_ls_shift/su_max 0.000
_refine_ls_shift/su_mean 0.000
_refine_ls_structure_factor_coef Fsqd
_refine_ls_weighting_details 'calc w=1/[\s^2^(Fo^2^)+(0.0561P)^2^+0.6009P] where P=(Fo^2^+2Fc^2^)/3'
_refine_ls_weighting_scheme calc
_refine_ls_wR_factor_gt 0.1385
_refine_ls_wR_factor_ref 0.1466
_reflns_number_gt 1687
_reflns_number_total 2070
_reflns_threshold_expression >2sigma(I)
_cod_data_source_file c3ob42064g.txt
_cod_data_source_block 3f
_cod_depositor_comments
;
The following automatic conversions were performed:

'_chemical_melting_point' value '126-127' was changed to '126.5(5)' -
the average value was taken and precision was
estimated.

'_symmetry_cell_setting' value 'Orthorhombic' changed to
'orthorhombic' according to
/usr/data/users/saulius/automatic-downloads/current/RSC/lib/dictionaries/cif_core.dic
dictionary named 'cif_core.dic' version 2.4.2 from 2011-04-26.

Automatic conversion script
Id: cif_fix_values 2281 2013-09-26 08:29:07Z andrius 
;
_cod_original_cell_volume 2107.2(9)
_cod_original_sg_symbol_H-M 'Pbca '
_cod_database_code 7153585

loop_
_symmetry_equiv_pos_as_xyz
'x, y, z'
'-x+1/2, -y, z+1/2'
'-x, y+1/2, -z+1/2'
'x+1/2, -y+1/2, -z'
'-x, -y, -z'
'x-1/2, y, -z-1/2'
'x, -y-1/2, z-1/2'
'-x-1/2, y-1/2, z'

loop_
_atom_site_label
_atom_site_type_symbol
_atom_site_fract_x
_atom_site_fract_y
_atom_site_fract_z
_atom_site_U_iso_or_equiv
_atom_site_adp_type
_atom_site_occupancy
_atom_site_symmetry_multiplicity
_atom_site_calc_flag
_atom_site_refinement_flags
N1 N 0.26591(10) 0.19067(19) 0.34133(8) 0.0437(4) Uani 1 1 d .
C5 C 0.36035(13) 0.1924(2) 0.33749(12) 0.0479(5) Uani 1 1 d .
O2 O 0.13084(10) 0.25079(19) 0.39054(9) 0.0657(5) Uani 1 1 d .
C1 C 0.21956(15) 0.2688(3) 0.39929(12) 0.0530(5) Uani 1 1 d .
C8 C 0.23269(13) 0.1028(2) 0.28195(11) 0.0455(5) Uani 1 1 d .
H8 H 0.1722 0.0840 0.2717 0.055 Uiso 1 1 calc R
C6 C 0.38485(13) 0.1017(2) 0.27411(12) 0.0491(5) Uani 1 1 d .
C7 C 0.30437(12) 0.0460(2) 0.23917(11) 0.0455(5) Uani 1 1 d .
C10 C 0.29482(15) -0.0489(3) 0.16846(12) 0.0541(5) Uani 1 1 d .
C11 C 0.20200(16) -0.0763(3) 0.13867(13) 0.0639(6) Uani 1 1 d .
H11A H 0.2049 -0.1405 0.0927 0.096 Uiso 1 1 calc R
H11B H 0.1743 0.0290 0.1282 0.096 Uiso 1 1 calc R
H11C H 0.1671 -0.1351 0.1759 0.096 Uiso 1 1 calc R
C2 C 0.26662(19) 0.3495(3) 0.45377(13) 0.0654(7) Uani 1 1 d .
H2 H 0.2364 0.4018 0.4934 0.078 Uiso 1 1 calc R
C3 C 0.36153(19) 0.3549(3) 0.45092(14) 0.0693(7) Uani 1 1 d .
H3 H 0.3928 0.4117 0.4886 0.083 Uiso 1 1 calc R
O1 O 0.35939(12) -0.1027(3) 0.13393(10) 0.0868(6) Uani 1 1 d .
C4 C 0.40722(16) 0.2798(3) 0.39511(13) 0.0614(6) Uani 1 1 d .
H4 H 0.4696 0.2851 0.3941 0.074 Uiso 1 1 calc R
C9 C 0.47987(14) 0.0715(3) 0.24988(15) 0.0764(7) Uani 1 1 d .
H9A H 0.5194 0.1414 0.2788 0.115 Uiso 1 1 calc R
H9B H 0.4860 0.0966 0.1968 0.115 Uiso 1 1 calc R
H9C H 0.4951 -0.0429 0.2585 0.115 Uiso 1 1 calc R
C12 C 0.07536(19) 0.3172(3) 0.44983(16) 0.0884(9) Uani 1 1 d .
H12A H 0.0910 0.2661 0.4973 0.133 Uiso 1 1 calc R
H12B H 0.0134 0.2950 0.4385 0.133 Uiso 1 1 calc R
H12C H 0.0845 0.4351 0.4533 0.133 Uiso 1 1 calc R

loop_
_atom_site_aniso_label
_atom_site_aniso_U_11
_atom_site_aniso_U_22
_atom_site_aniso_U_33
_atom_site_aniso_U_23
_atom_site_aniso_U_13
_atom_site_aniso_U_12
N1 0.0451(9) 0.0463(9) 0.0396(9) 0.0064(7) 0.0041(7) 0.0023(7)
C5 0.0447(11) 0.0487(11) 0.0504(12) 0.0122(9) -0.0009(9) 0.0017(9)
O2 0.0593(10) 0.0736(10) 0.0642(10) 0.0018(8) 0.0217(8) 0.0091(8)
C1 0.0621(14) 0.0494(12) 0.0474(12) 0.0104(10) 0.0122(10) 0.0064(10)
C8 0.0401(11) 0.0506(11) 0.0457(10) 0.0076(9) 0.0013(9) -0.0004(9)
C6 0.0407(11) 0.0511(11) 0.0554(12) 0.0116(9) 0.0050(9) 0.0055(9)
C7 0.0436(11) 0.0478(11) 0.0452(11) 0.0085(9) 0.0061(9) 0.0038(9)
C10 0.0605(13) 0.0537(12) 0.0481(12) 0.0044(10) 0.0082(10) 0.0045(10)
C11 0.0787(16) 0.0630(14) 0.0499(13) -0.0005(11) -0.0007(11) -0.0020(12)
C2 0.097(2) 0.0537(13) 0.0453(12) 0.0013(10) 0.0073(12) 0.0034(13)
C3 0.091(2) 0.0619(15) 0.0549(14) 0.0020(12) -0.0139(13) -0.0095(13)
O1 0.0759(12) 0.1100(15) 0.0744(12) -0.0246(10) 0.0205(9) 0.0132(11)
C4 0.0609(14) 0.0608(14) 0.0626(14) 0.0111(12) -0.0136(11) -0.0053(11)
C9 0.0456(13) 0.0857(17) 0.0981(19) -0.0032(15) 0.0103(12) 0.0047(12)
C12 0.0858(19) 0.094(2) 0.0851(19) 0.0049(16) 0.0436(16) 0.0204(16)

loop_
_atom_type_symbol
_atom_type_description
_atom_type_scat_dispersion_real
_atom_type_scat_dispersion_imag
_atom_type_scat_source
C C 0.0033 0.0016 'International Tables Vol C Tables 4.2.6.8 and 6.1.1.4'
H H 0.0000 0.0000 'International Tables Vol C Tables 4.2.6.8 and 6.1.1.4'
N N 0.0061 0.0033 'International Tables Vol C Tables 4.2.6.8 and 6.1.1.4'
O O 0.0106 0.0060 'International Tables Vol C Tables 4.2.6.8 and 6.1.1.4'

loop_
_geom_angle_atom_site_label_1
_geom_angle_atom_site_label_2
_geom_angle_atom_site_label_3
_geom_angle
C8 N1 C1 128.59(18)
C8 N1 C5 109.43(16)
C1 N1 C5 121.98(18)
C6 C5 N1 107.29(17)
C6 C5 C4 135.2(2)
N1 C5 C4 117.52(19)
C1 O2 C12 116.4(2)
O2 C1 C2 130.1(2)
O2 C1 N1 111.03(19)
C2 C1 N1 118.8(2)
N1 C8 C7 108.07(17)
N1 C8 H8 126.0
C7 C8 H8 126.0
C5 C6 C7 107.06(17)
C5 C6 C9 124.4(2)
C7 C6 C9 128.5(2)
C8 C7 C6 108.15(18)
C8 C7 C10 123.96(18)
C6 C7 C10 127.85(18)
O1 C10 C7 122.1(2)
O1 C10 C11 120.2(2)
C7 C10 C11 117.66(18)
C10 C11 H11A 109.5
C10 C11 H11B 109.5
H11A C11 H11B 109.5
C10 C11 H11C 109.5
H11A C11 H11C 109.5
H11B C11 H11C 109.5
C1 C2 C3 120.4(2)
C1 C2 H2 119.8
C3 C2 H2 119.8
C4 C3 C2 121.3(2)
C4 C3 H3 119.3
C2 C3 H3 119.3
C3 C4 C5 119.9(2)
C3 C4 H4 120.1
C5 C4 H4 120.1
C6 C9 H9A 109.5
C6 C9 H9B 109.5
H9A C9 H9B 109.5
C6 C9 H9C 109.5
H9A C9 H9C 109.5
H9B C9 H9C 109.5
O2 C12 H12A 109.5
O2 C12 H12B 109.5
H12A C12 H12B 109.5
O2 C12 H12C 109.5
H12A C12 H12C 109.5
H12B C12 H12C 109.5

loop_
_geom_bond_atom_site_label_1
_geom_bond_atom_site_label_2
_geom_bond_distance
N1 C8 1.355(2)
N1 C1 1.382(3)
N1 C5 1.407(2)
C5 C6 1.382(3)
C5 C4 1.417(3)
O2 C1 1.337(3)
O2 C12 1.434(3)
C1 C2 1.353(3)
C8 C7 1.383(3)
C8 H8 0.9300
C6 C7 1.419(3)
C6 C9 1.497(3)
C7 C10 1.467(3)
C10 O1 1.217(3)
C10 C11 1.494(3)
C11 H11A 0.9600
C11 H11B 0.9600
C11 H11C 0.9600
C2 C3 1.414(4)
C2 H2 0.9300
C3 C4 1.338(3)
C3 H3 0.9300
C4 H4 0.9300
C9 H9A 0.9600
C9 H9B 0.9600
C9 H9C 0.9600
C12 H12A 0.9600
C12 H12B 0.9600
C12 H12C 0.9600
